data_4302366
loop_
_publ_author_name
'Otero, Antonio'
'Fern\'andez-Baeza, Juan'
'Tejeda, Juan'
'Lara-S\'anchez, Agust\'in'
'S\'anchez-Molina, Margarita'
'Franco, Sonia'
'L\'opez-Solera, Isabel'
'Rodr\'iguez, Ana M'
'S\'anchez-Barba, Luis F'
'Morante-Zarcero, Sonia'
'Garc\'es, Andr\'es'

_publ_section_title
;
 On the Search for NNO-Donor Enantiopure Scorpionate Ligands and Their
 Coordination to Group 4 Metals
;
_journal_coden_ASTM INOCAJ
_journal_issue 12
_journal_name_full 'Inorganic chemistry'
_journal_page_first 5540
_journal_page_last 5554
_journal_paper_doi 10.1021/ic900352e
_journal_volume 48
_journal_year 2009
_chemical_absolute_configuration rm
_chemical_formula_sum 'C21 H30 N4 O'
_chemical_formula_weight 354.49
_space_group_IT_number 4
_symmetry_cell_setting monoclinic
_symmetry_space_group_name_Hall 'P 2yb'
_symmetry_space_group_name_H-M 'P 1 21 1'
_atom_sites_solution_hydrogens geom
_atom_sites_solution_primary direct
_atom_sites_solution_secondary difmap
_audit_creation_method SHELXL-97
_cell_angle_alpha 90.00
_cell_angle_beta 99.851(9)
_cell_angle_gamma 90.00
_cell_formula_units_Z 4
_cell_length_a 11.516(2)
_cell_length_b 13.671(3)
_cell_length_c 13.296(3)
_cell_measurement_temperature 180(2)
_cell_volume 2062.4(7)
_computing_cell_refinement 'Bruker SAINT'
_computing_data_collection 'Bruker SMART'
_computing_data_reduction 'Bruker SHELXTL'
_computing_molecular_graphics 'Bruker SHELXTL'
_computing_publication_material 'Bruker SHELXTL'
_computing_structure_refinement 'SHELXL-97 (Sheldrick, 1997)'
_computing_structure_solution 'SHELXS-97 (Sheldrick, 1990)'
_diffrn_ambient_temperature 180(2)
_diffrn_measured_fraction_theta_full 1.000
_diffrn_measured_fraction_theta_max 1.000
_diffrn_measurement_device_type 'CCD area detector'
_diffrn_measurement_method 'phi and omega scans'
_diffrn_radiation_monochromator graphite
_diffrn_radiation_source 'fine-focus sealed tube'
_diffrn_radiation_type MoK\a
_diffrn_radiation_wavelength 0.71073
_diffrn_reflns_av_R_equivalents 0.1994
_diffrn_reflns_av_sigmaI/netI 0.3441
_diffrn_reflns_limit_h_max 13
_diffrn_reflns_limit_h_min -12
_diffrn_reflns_limit_k_max 16
_diffrn_reflns_limit_k_min -16
_diffrn_reflns_limit_l_max 15
_diffrn_reflns_limit_l_min -15
_diffrn_reflns_number 18402
_diffrn_reflns_theta_full 25.00
_diffrn_reflns_theta_max 25.00
_diffrn_reflns_theta_min 1.55
_exptl_absorpt_coefficient_mu 0.072
_exptl_absorpt_correction_T_max 0.9957
_exptl_absorpt_correction_T_min 0.9690
_exptl_absorpt_correction_type multi-scan
_exptl_absorpt_process_details SADABS
_exptl_crystal_colour colorless
_exptl_crystal_density_diffrn 1.142
_exptl_crystal_density_method 'not measured'
_exptl_crystal_description block
_exptl_crystal_F_000 768
_exptl_crystal_size_max 0.44
_exptl_crystal_size_mid 0.39
_exptl_crystal_size_min 0.06
_refine_diff_density_max 0.159
_refine_diff_density_min -0.193
_refine_diff_density_rms 0.042
_refine_ls_abs_structure_details 'Flack H D (1983), Acta Cryst. A39, 876-881'
_refine_ls_abs_structure_Flack 0.13(3)
_refine_ls_extinction_method none
_refine_ls_goodness_of_fit_ref 0.646
_refine_ls_hydrogen_treatment constr
_refine_ls_matrix_type full
_refine_ls_number_parameters 483
_refine_ls_number_reflns 7223
_refine_ls_number_restraints 1
_refine_ls_restrained_S_all 0.646
_refine_ls_R_factor_all 0.2346
_refine_ls_R_factor_gt 0.0634
_refine_ls_shift/su_max 0.019
_refine_ls_shift/su_mean 0.001
_refine_ls_structure_factor_coef Fsqd
_refine_ls_weighting_details 'calc w=1/[\s^2^(Fo^2^)+(0.0434P)^2^+0.0000P] where P=(Fo^2^+2Fc^2^)/3'
_refine_ls_weighting_scheme calc
_refine_ls_wR_factor_gt 0.1260
_refine_ls_wR_factor_ref 0.1742
_reflns_number_gt 1697
_reflns_number_total 7223
_reflns_threshold_expression >2sigma(I)
_cod_duplicate_entry 4338575
_cod_data_source_file ic900352e_si_001_5.cif
_cod_data_source_block 6
_cod_original_cell_volume 2062.3(7)
_cod_original_sg_symbol_H-M 'P 21'
_cod_database_code 4302366

loop_
_symmetry_equiv_pos_as_xyz
'x, y, z'
'-x, y+1/2, -z'

loop_
_atom_site_label
_atom_site_type_symbol
_atom_site_fract_x
_atom_site_fract_y
_atom_site_fract_z
_atom_site_U_iso_or_equiv
_atom_site_adp_type
_atom_site_occupancy
_atom_site_symmetry_multiplicity
_atom_site_calc_flag
_atom_site_refinement_flags
_atom_site_disorder_assembly
_atom_site_disorder_group
N1 N 0.6277(6) 0.4440(6) 0.3742(4) 0.067(2) Uani 1 1 d . . .
N2 N 0.6110(5) 0.3642(5) 0.3138(4) 0.0587(18) Uani 1 1 d . . .
N3 N 0.5081(5) 0.4620(6) 0.5038(5) 0.0652(19) Uani 1 1 d . . .
N4 N 0.5374(5) 0.5294(5) 0.5847(5) 0.067(2) Uani 1 1 d . . .
O1 O 0.4497(4) 0.5486(4) 0.2360(3) 0.0718(16) Uani 1 1 d . . .
H1 H 0.5040 0.5189 0.2138 0.108 Uiso 1 1 calc R . .
C1 C 0.7171(8) 0.3296(7) 0.3074(6) 0.069(2) Uani 1 1 d . . .
C2 C 0.8021(7) 0.3894(7) 0.3655(6) 0.075(3) Uani 1 1 d . . .
H2 H 0.8850 0.3800 0.3738 0.090 Uiso 1 1 calc R . .
C3 C 0.7473(8) 0.4632(8) 0.4082(6) 0.070(2) Uani 1 1 d . . .
C4 C 0.7901(6) 0.5465(7) 0.4769(6) 0.091(3) Uani 1 1 d . . .
H4C H 0.8735 0.5366 0.5056 0.137 Uiso 1 1 calc R . .
H4D H 0.7441 0.5499 0.5324 0.137 Uiso 1 1 calc R . .
H4E H 0.7809 0.6076 0.4379 0.137 Uiso 1 1 calc R . .
C5 C 0.7308(6) 0.2407(6) 0.2454(6) 0.077(3) Uani 1 1 d . . .
H5A H 0.7303 0.2597 0.1743 0.116 Uiso 1 1 calc R . .
H5B H 0.6654 0.1956 0.2488 0.116 Uiso 1 1 calc R . .
H5C H 0.8056 0.2084 0.2725 0.116 Uiso 1 1 calc R . .
C6 C 0.5052(7) 0.4808(8) 0.6643(6) 0.072(3) Uani 1 1 d . . .
C7 C 0.4555(7) 0.3909(7) 0.6339(7) 0.068(3) Uani 1 1 d . . .
H7 H 0.4252 0.3451 0.6765 0.082 Uiso 1 1 calc R . .
C8 C 0.4577(7) 0.3797(7) 0.5330(7) 0.068(2) Uani 1 1 d . . .
C9 C 0.5255(6) 0.5329(7) 0.7655(5) 0.081(3) Uani 1 1 d . . .
H9A H 0.5666 0.5947 0.7590 0.122 Uiso 1 1 calc R . .
H9B H 0.5735 0.4917 0.8169 0.122 Uiso 1 1 calc R . .
H9C H 0.4495 0.5462 0.7865 0.122 Uiso 1 1 calc R . .
C10 C 0.4168(6) 0.2919(7) 0.4660(5) 0.084(3) Uani 1 1 d . . .
H10A H 0.4825 0.2672 0.4353 0.126 Uiso 1 1 calc R . .
H10B H 0.3521 0.3116 0.4120 0.126 Uiso 1 1 calc R . .
H10C H 0.3894 0.2405 0.5076 0.126 Uiso 1 1 calc R . .
C11 C 0.5318(6) 0.4992(6) 0.4057(5) 0.066(2) Uani 1 1 d . . .
H11 H 0.5571 0.5690 0.4152 0.079 Uiso 1 1 calc R . .
C12 C 0.4189(6) 0.4952(7) 0.3229(6) 0.075(3) Uani 1 1 d . . .
H12 H 0.3948 0.4264 0.3044 0.090 Uiso 1 1 calc R . .
C13 C 0.3214(8) 0.5518(8) 0.3564(5) 0.073(3) Uani 1 1 d . . .
C14 C 0.3284(7) 0.6578(7) 0.3748(6) 0.071(2) Uani 1 1 d . . .
H14 H 0.4009 0.6915 0.3605 0.086 Uiso 1 1 calc R . .
C15 C 0.2937(7) 0.6775(8) 0.4825(6) 0.103(3) Uani 1 1 d . . .
H15A H 0.3187 0.6256 0.5336 0.124 Uiso 1 1 calc R . .
H15B H 0.3153 0.7433 0.5106 0.124 Uiso 1 1 calc R . .
C16 C 0.1639(7) 0.6682(9) 0.4265(6) 0.090(3) Uani 1 1 d . . .
H16 H 0.1058 0.7111 0.4532 0.108 Uiso 1 1 calc R . .
C17 C 0.1307(8) 0.5631(8) 0.4146(7) 0.105(3) Uani 1 1 d . . .
H17A H 0.0557 0.5565 0.3661 0.126 Uiso 1 1 calc R . .
H17B H 0.1189 0.5362 0.4813 0.126 Uiso 1 1 calc R . .
C18 C 0.2273(8) 0.5055(7) 0.3752(6) 0.087(3) Uani 1 1 d . . .
H18 H 0.2196 0.4369 0.3645 0.104 Uiso 1 1 calc R . .
C19 C 0.2069(7) 0.7063(8) 0.3284(7) 0.082(3) Uani 1 1 d . . .
C20 C 0.2176(7) 0.8181(8) 0.3297(6) 0.113(4) Uani 1 1 d . . .
H20A H 0.1396 0.8472 0.3080 0.170 Uiso 1 1 calc R . .
H20B H 0.2703 0.8385 0.2829 0.170 Uiso 1 1 calc R . .
H20C H 0.2499 0.8402 0.3990 0.170 Uiso 1 1 calc R . .
C21 C 0.1411(6) 0.6735(7) 0.2255(5) 0.088(3) Uani 1 1 d . . .
H21A H 0.1719 0.7083 0.1712 0.133 Uiso 1 1 calc R . .
H21B H 0.0570 0.6880 0.2209 0.133 Uiso 1 1 calc R . .
H21C H 0.1518 0.6029 0.2178 0.133 Uiso 1 1 calc R . .
N5 N 0.5026(6) 0.3619(6) 0.0168(5) 0.0684(19) Uani 1 1 d . . .
N6 N 0.5410(6) 0.4373(5) 0.0814(4) 0.069(2) Uani 1 1 d . . .
N7 N 0.3047(6) 0.3663(7) -0.0803(5) 0.076(2) Uani 1 1 d . . .
N8 N 0.2678(5) 0.2970(6) -0.1585(6) 0.078(2) Uani 1 1 d . . .
O2 O 0.4092(4) 0.2795(4) 0.1850(3) 0.0741(17) Uani 1 1 d . . .
H2A H 0.4794 0.2986 0.1917 0.111 Uiso 1 1 calc R . .
C22 C 0.6510(8) 0.4542(8) 0.0667(6) 0.074(3) Uani 1 1 d . . .
C23 C 0.6816(7) 0.3870(7) -0.0047(6) 0.077(3) Uani 1 1 d . . .
H23 H 0.7556 0.3836 -0.0269 0.092 Uiso 1 1 calc R . .
C24 C 0.5856(8) 0.3265(8) -0.0374(6) 0.078(3) Uani 1 1 d . . .
C25 C 0.7256(7) 0.5344(7) 0.1271(6) 0.088(3) Uani 1 1 d . . .
H25A H 0.6804 0.5653 0.1746 0.132 Uiso 1 1 calc R . .
H25B H 0.7465 0.5838 0.0798 0.132 Uiso 1 1 calc R . .
H25C H 0.7976 0.5055 0.1655 0.132 Uiso 1 1 calc R . .
C26 C 0.5630(6) 0.2436(7) -0.1111(6) 0.093(3) Uani 1 1 d . . .
H26A H 0.5022 0.2626 -0.1687 0.140 Uiso 1 1 calc R . .
H26B H 0.5361 0.1866 -0.0768 0.140 Uiso 1 1 calc R . .
H26C H 0.6359 0.2273 -0.1361 0.140 Uiso 1 1 calc R . .
C27 C 0.2028(8) 0.3570(10) -0.2293(7) 0.093(4) Uani 1 1 d . . .
C28 C 0.2022(7) 0.4533(9) -0.1984(7) 0.091(3) Uani 1 1 d . . .
H28 H 0.1632 0.5060 -0.2367 0.110 Uiso 1 1 calc R . .
C29 C 0.2682(7) 0.4592(9) -0.1022(7) 0.079(3) Uani 1 1 d . . .
C30 C 0.1463(7) 0.3056(9) -0.3295(6) 0.130(4) Uani 1 1 d . . .
H30A H 0.1416 0.2351 -0.3176 0.195 Uiso 1 1 calc R . .
H30B H 0.1947 0.3175 -0.3822 0.195 Uiso 1 1 calc R . .
H30C H 0.0669 0.3317 -0.3523 0.195 Uiso 1 1 calc R . .
C31 C 0.2962(7) 0.5482(7) -0.0358(6) 0.100(3) Uani 1 1 d . . .
H31A H 0.3817 0.5583 -0.0216 0.150 Uiso 1 1 calc R . .
H31B H 0.2671 0.5386 0.0286 0.150 Uiso 1 1 calc R . .
H31C H 0.2579 0.6056 -0.0711 0.150 Uiso 1 1 calc R . .
C32 C 0.3822(6) 0.3236(7) 0.0080(5) 0.068(2) Uani 1 1 d . . .
H32 H 0.3857 0.2515 -0.0039 0.081 Uiso 1 1 calc R . .
C33 C 0.3368(6) 0.3389(7) 0.1103(5) 0.074(3) Uani 1 1 d . . .
H33 H 0.3409 0.4094 0.1309 0.088 Uiso 1 1 calc R . .
C34 C 0.2116(7) 0.2994(9) 0.1018(5) 0.077(3) Uani 1 1 d . . .
C35 C 0.1254(8) 0.3604(8) 0.1137(6) 0.095(3) Uani 1 1 d . . .
H35 H 0.1379 0.4287 0.1232 0.114 Uiso 1 1 calc R . .
C36 C 0.0035(7) 0.3131(11) 0.1112(7) 0.125(5) Uani 1 1 d . . .
H36A H -0.0230 0.3256 0.1770 0.150 Uiso 1 1 calc R . .
H36B H -0.0538 0.3443 0.0567 0.150 Uiso 1 1 calc R . .
C37 C 0.0036(8) 0.2068(9) 0.0930(8) 0.103(4) Uani 1 1 d . . .
H37 H -0.0742 0.1731 0.0890 0.123 Uiso 1 1 calc R . .
C38 C 0.0712(6) 0.1868(9) 0.0022(6) 0.112(4) Uani 1 1 d . . .
H38A H 0.0634 0.2394 -0.0498 0.134 Uiso 1 1 calc R . .
H38B H 0.0561 0.1216 -0.0298 0.134 Uiso 1 1 calc R . .
C39 C 0.1869(7) 0.1931(8) 0.0854(6) 0.080(3) Uani 1 1 d . . .
H39 H 0.2545 0.1502 0.0755 0.096 Uiso 1 1 calc R . .
C40 C 0.1095(8) 0.1586(10) 0.1649(8) 0.104(3) Uani 1 1 d . . .
C41 C 0.1376(7) 0.1920(8) 0.2745(6) 0.102(3) Uani 1 1 d . . .
H41A H 0.2089 0.1588 0.3087 0.153 Uiso 1 1 calc R . .
H41B H 0.0716 0.1760 0.3093 0.153 Uiso 1 1 calc R . .
H41C H 0.1505 0.2629 0.2766 0.153 Uiso 1 1 calc R . .
C42 C 0.0973(8) 0.0486(9) 0.1614(8) 0.148(5) Uani 1 1 d . . .
H42A H 0.0364 0.0285 0.2004 0.222 Uiso 1 1 calc R . .
H42B H 0.1726 0.0186 0.1911 0.222 Uiso 1 1 calc R . .
H42C H 0.0749 0.0273 0.0903 0.222 Uiso 1 1 calc R . .

loop_
_atom_site_aniso_label
_atom_site_aniso_U_11
_atom_site_aniso_U_22
_atom_site_aniso_U_33
_atom_site_aniso_U_23
_atom_site_aniso_U_13
_atom_site_aniso_U_12
N1 0.062(5) 0.095(6) 0.043(4) 0.000(4) 0.007(4) 0.010(5)
N2 0.055(5) 0.076(6) 0.046(4) -0.001(4) 0.012(3) 0.004(4)
N3 0.056(4) 0.094(6) 0.047(4) 0.013(5) 0.013(3) -0.001(4)
N4 0.053(4) 0.091(6) 0.054(4) -0.005(5) 0.001(3) 0.000(4)
O1 0.066(4) 0.093(5) 0.057(3) -0.003(3) 0.013(3) 0.019(3)
C1 0.067(6) 0.087(8) 0.052(5) 0.013(5) 0.012(5) 0.000(6)
C2 0.051(6) 0.111(9) 0.061(5) 0.013(6) 0.004(5) 0.001(6)
C3 0.051(6) 0.092(8) 0.069(6) 0.000(6) 0.014(5) -0.011(6)
C4 0.065(6) 0.124(9) 0.086(6) -0.015(7) 0.014(5) -0.013(6)
C5 0.068(6) 0.086(7) 0.076(6) 0.005(5) 0.007(5) 0.005(5)
C6 0.043(5) 0.122(10) 0.051(6) 0.007(7) 0.003(4) 0.018(6)
C7 0.052(5) 0.089(8) 0.066(7) 0.017(6) 0.020(5) 0.000(5)
C8 0.065(6) 0.086(8) 0.053(6) 0.009(6) 0.012(5) 0.014(6)
C9 0.067(6) 0.114(8) 0.061(5) -0.007(6) 0.005(4) 0.017(6)
C10 0.071(6) 0.117(8) 0.063(5) -0.009(6) 0.009(4) -0.022(6)
C11 0.048(5) 0.093(7) 0.055(5) 0.007(5) 0.007(4) 0.005(5)
C12 0.045(5) 0.124(9) 0.055(5) -0.012(6) 0.010(4) 0.009(5)
C13 0.066(7) 0.113(9) 0.042(5) -0.002(6) 0.016(4) 0.007(7)
C14 0.052(6) 0.094(8) 0.066(6) -0.011(6) 0.003(4) 0.009(5)
C15 0.076(7) 0.159(10) 0.072(6) -0.021(7) 0.001(5) 0.040(7)
C16 0.063(6) 0.123(9) 0.084(7) -0.007(7) 0.008(5) 0.025(6)
C17 0.082(7) 0.151(11) 0.087(7) 0.032(8) 0.031(6) 0.016(8)
C18 0.077(6) 0.101(8) 0.085(7) 0.002(6) 0.020(5) 0.012(6)
C19 0.057(6) 0.110(9) 0.083(7) 0.008(6) 0.023(5) 0.010(6)
C20 0.065(6) 0.156(12) 0.113(8) -0.013(8) -0.003(5) 0.007(7)
C21 0.065(6) 0.143(9) 0.052(5) 0.003(6) -0.005(4) -0.004(6)
N5 0.056(5) 0.096(6) 0.054(4) 0.011(4) 0.012(4) 0.008(4)
N6 0.065(5) 0.089(6) 0.054(4) 0.008(4) 0.012(4) 0.004(4)
N7 0.059(5) 0.114(7) 0.056(5) 0.014(6) 0.015(4) 0.008(5)
N8 0.058(5) 0.115(7) 0.062(5) -0.021(5) 0.014(4) -0.010(5)
O2 0.045(3) 0.116(5) 0.058(3) 0.008(3) 0.001(3) -0.007(3)
C22 0.068(7) 0.111(9) 0.043(5) 0.024(6) 0.012(5) 0.000(6)
C23 0.057(6) 0.118(9) 0.058(6) 0.018(6) 0.017(5) 0.019(6)
C24 0.060(6) 0.124(10) 0.051(5) 0.011(6) 0.012(5) 0.030(6)
C25 0.069(6) 0.125(9) 0.071(6) 0.005(6) 0.015(5) -0.017(6)
C26 0.066(6) 0.139(10) 0.076(6) -0.031(7) 0.018(5) 0.008(6)
C27 0.045(6) 0.179(13) 0.057(6) 0.005(8) 0.014(5) -0.004(7)
C28 0.061(6) 0.147(11) 0.067(7) 0.005(8) 0.010(5) 0.020(7)
C29 0.055(6) 0.117(10) 0.065(7) 0.023(7) 0.005(5) 0.018(6)
C30 0.068(6) 0.248(14) 0.071(6) -0.022(8) 0.005(5) -0.034(8)
C31 0.104(8) 0.109(9) 0.083(7) -0.003(7) 0.001(6) 0.023(7)
C32 0.047(5) 0.107(8) 0.050(5) 0.004(5) 0.009(4) 0.002(5)
C33 0.052(5) 0.124(8) 0.047(5) 0.001(5) 0.014(4) -0.002(5)
C34 0.049(6) 0.139(10) 0.041(5) 0.003(6) 0.004(4) 0.011(7)
C35 0.081(7) 0.124(10) 0.083(6) 0.021(6) 0.021(6) -0.003(7)
C36 0.055(7) 0.226(16) 0.095(8) 0.040(9) 0.018(5) 0.015(9)
C37 0.066(7) 0.133(10) 0.116(9) -0.045(8) 0.034(6) -0.020(7)
C38 0.056(6) 0.199(11) 0.077(6) -0.027(7) 0.002(5) -0.021(7)
C39 0.057(6) 0.105(9) 0.079(6) -0.028(6) 0.016(5) -0.013(6)
C40 0.057(7) 0.134(11) 0.119(9) -0.014(9) 0.008(6) -0.014(7)
C41 0.091(7) 0.124(9) 0.097(7) 0.018(7) 0.031(6) -0.015(6)
C42 0.095(8) 0.148(12) 0.215(13) -0.032(11) 0.066(8) -0.038(8)

loop_
_atom_type_symbol
_atom_type_description
_atom_type_scat_dispersion_real
_atom_type_scat_dispersion_imag
_atom_type_scat_source
C C 0.0033 0.0016 'International Tables Vol C Tables 4.2.6.8 and 6.1.1.4'
H H 0.0000 0.0000 'International Tables Vol C Tables 4.2.6.8 and 6.1.1.4'
N N 0.0061 0.0033 'International Tables Vol C Tables 4.2.6.8 and 6.1.1.4'
O O 0.0106 0.0060 'International Tables Vol C Tables 4.2.6.8 and 6.1.1.4'

loop_
_geom_angle_atom_site_label_1
_geom_angle_atom_site_label_2
_geom_angle_atom_site_label_3
_geom_angle
_geom_angle_site_symmetry_1
_geom_angle_site_symmetry_3
_geom_angle_publ_flag
N2 N1 C3 112.1(7) . . ?
N2 N1 C11 123.5(7) . . ?
C3 N1 C11 124.2(8) . . ?
C1 N2 N1 106.7(6) . . ?
C8 N3 N4 112.4(6) . . ?
C8 N3 C11 134.2(8) . . ?
N4 N3 C11 113.2(7) . . ?
C6 N4 N3 102.3(7) . . ?
N2 C1 C2 108.7(8) . . ?
N2 C1 C5 120.7(8) . . ?
C2 C1 C5 130.5(9) . . ?
C3 C2 C1 109.3(8) . . ?
C2 C3 N1 103.1(8) . . ?
C2 C3 C4 133.8(8) . . ?
N1 C3 C4 123.1(8) . . ?
N4 C6 C7 111.3(8) . . ?
N4 C6 C9 116.4(9) . . ?
C7 C6 C9 132.3(9) . . ?
C8 C7 C6 108.2(8) . . ?
N3 C8 C7 105.8(8) . . ?
N3 C8 C10 126.3(8) . . ?
C7 C8 C10 127.8(9) . . ?
N1 C11 N3 110.0(6) . . ?
N1 C11 C12 111.2(6) . . ?
N3 C11 C12 110.9(6) . . ?
O1 C12 C13 105.9(7) . . ?
O1 C12 C11 104.9(6) . . ?
C13 C12 C11 110.5(6) . . ?
C18 C13 C14 117.8(8) . . ?
C18 C13 C12 119.5(10) . . ?
C14 C13 C12 122.6(9) . . ?
C13 C14 C15 107.8(8) . . ?
C13 C14 C19 109.2(7) . . ?
C15 C14 C19 86.5(6) . . ?
C16 C15 C14 85.6(6) . . ?
C17 C16 C15 109.7(8) . . ?
C17 C16 C19 110.3(8) . . ?
C15 C16 C19 87.5(7) . . ?
C16 C17 C18 110.2(8) . . ?
C13 C18 C17 119.3(9) . . ?
C21 C19 C20 109.4(8) . . ?
C21 C19 C16 118.3(7) . . ?
C20 C19 C16 111.1(8) . . ?
C21 C19 C14 120.2(8) . . ?
C20 C19 C14 110.5(8) . . ?
C16 C19 C14 85.4(6) . . ?
N6 N5 C24 114.5(7) . . ?
N6 N5 C32 121.3(7) . . ?
C24 N5 C32 124.3(8) . . ?
C22 N6 N5 104.6(7) . . ?
C29 N7 N8 115.3(7) . . ?
C29 N7 C32 132.0(8) . . ?
N8 N7 C32 112.6(8) . . ?
C27 N8 N7 99.4(8) . . ?
N6 C22 C23 109.8(8) . . ?
N6 C22 C25 120.5(9) . . ?
C23 C22 C25 129.6(9) . . ?
C24 C23 C22 108.8(8) . . ?
N5 C24 C23 102.3(8) . . ?
N5 C24 C26 123.4(9) . . ?
C23 C24 C26 134.3(9) . . ?
N8 C27 C28 113.3(9) . . ?
N8 C27 C30 114.8(11) . . ?
C28 C27 C30 131.8(11) . . ?
C29 C28 C27 107.6(10) . . ?
N7 C29 C28 104.3(10) . . ?
N7 C29 C31 127.2(8) . . ?
C28 C29 C31 128.5(11) . . ?
N5 C32 N7 110.9(6) . . ?
N5 C32 C33 109.7(6) . . ?
N7 C32 C33 113.4(6) . . ?
O2 C33 C34 106.3(7) . . ?
O2 C33 C32 106.6(6) . . ?
C34 C33 C32 110.0(6) . . ?
C35 C34 C39 120.2(8) . . ?
C35 C34 C33 119.0(10) . . ?
C39 C34 C33 120.7(8) . . ?
C34 C35 C36 115.6(10) . . ?
C37 C36 C35 113.0(9) . . ?
C36 C37 C40 109.8(9) . . ?
C36 C37 C38 108.2(9) . . ?
C40 C37 C38 87.7(7) . . ?
C37 C38 C39 85.5(6) . . ?
C34 C39 C40 108.1(8) . . ?
C34 C39 C38 105.8(8) . . ?
C40 C39 C38 86.9(6) . . ?
C41 C40 C42 109.6(10) . . ?
C41 C40 C37 118.7(9) . . ?
C42 C40 C37 110.0(9) . . ?
C41 C40 C39 120.5(8) . . ?
C42 C40 C39 109.8(9) . . ?
C37 C40 C39 86.3(8) . . ?

loop_
_geom_bond_atom_site_label_1
_geom_bond_atom_site_label_2
_geom_bond_distance
_geom_bond_site_symmetry_2
_geom_bond_publ_flag
N1 N2 1.348(7) . ?
N1 C3 1.399(8) . ?
N1 C11 1.457(8) . ?
N2 C1 1.327(8) . ?
N3 C8 1.353(10) . ?
N3 N4 1.413(8) . ?
N3 C11 1.468(8) . ?
N4 C6 1.353(9) . ?
O1 C12 1.460(8) . ?
C1 C2 1.401(10) . ?
C1 C5 1.492(10) . ?
C2 C3 1.364(10) . ?
C3 C4 1.490(10) . ?
C6 C7 1.385(10) . ?
C6 C9 1.506(10) . ?
C7 C8 1.355(10) . ?
C8 C10 1.520(10) . ?
C11 C12 1.555(8) . ?
C12 C13 1.494(10) . ?
C13 C18 1.316(10) . ?
C13 C14 1.469(11) . ?
C14 C15 1.573(9) . ?
C14 C19 1.575(10) . ?
C15 C16 1.557(10) . ?
C16 C17 1.489(11) . ?
C16 C19 1.561(11) . ?
C17 C18 1.527(10) . ?
C19 C21 1.514(10) . ?
C19 C20 1.534(12) . ?
N5 N6 1.366(8) . ?
N5 C24 1.380(8) . ?
N5 C32 1.469(8) . ?
N6 C22 1.335(9) . ?
N7 C29 1.352(11) . ?
N7 N8 1.417(8) . ?
N7 C32 1.470(8) . ?
N8 C27 1.371(11) . ?
O2 C33 1.434(8) . ?
C22 C23 1.408(10) . ?
C22 C25 1.533(10) . ?
C23 C24 1.389(11) . ?
C24 C26 1.491(10) . ?
C27 C28 1.380(13) . ?
C27 C30 1.547(12) . ?
C28 C29 1.374(10) . ?
C29 C31 1.506(11) . ?
C32 C33 1.553(8) . ?
C33 C34 1.525(10) . ?
C34 C35 1.327(10) . ?
C34 C39 1.490(12) . ?
C35 C36 1.541(11) . ?
C36 C37 1.473(13) . ?
C37 C40 1.561(12) . ?
C37 C38 1.569(10) . ?
C38 C39 1.583(9) . ?
C39 C40 1.568(12) . ?
C40 C41 1.508(11) . ?
C40 C42 1.510(13) . ?

loop_
_geom_hbond_atom_site_label_D
_geom_hbond_atom_site_label_H
_geom_hbond_atom_site_label_A
_geom_hbond_distance_DH
_geom_hbond_distance_HA
_geom_hbond_distance_DA
_geom_hbond_angle_DHA
_geom_hbond_site_symmetry_A
O1 H1 N6 0.84 2.19 2.896(8) 142.1 .
O2 H2A N2 0.84 2.21 2.884(7) 137.0 .
